data_7219196
loop_
_publ_author_name
'Hu, Yanjing'
'Li, Zhiqiang'
'Zhao, Yiran'
'Yang, Yu'
'Liu, Faqian'
'Wang, Lei'

_publ_section_title
;
 Using Halogen&#x2022;&#x2022;&#x2022;Halogen Interactions or
 C/N--H&#x2022;&#x2022;&#x2022;Cl Hydrogen Bonding to Direct Crystal
 Packing in Tetrachlorophthalic Acid with N--heterocyclic Compounds
;
_journal_name_full 'RSC Adv.'
_journal_paper_doi 10.1039/C4RA15392H
_journal_year 2014
_chemical_formula_moiety 'C8 H Cl4 O4, C7 H7 N2, H2 O'
_chemical_formula_sum 'C15 H10 Cl4 N2 O5'
_chemical_formula_weight 440.05
_chemical_name_systematic
;
 ? 
;
_space_group_crystal_system triclinic
_space_group_IT_number 2
_space_group_name_Hall '-P 1'
_space_group_name_H-M_alt 'P -1'
_symmetry_space_group_name_Hall '-P 1'
_symmetry_space_group_name_H-M 'P -1'
_atom_sites_solution_hydrogens geom
_atom_sites_solution_primary direct
_atom_sites_solution_secondary difmap
_audit_creation_date 2014-11-23
_audit_creation_method
;
Olex2 1.2
(compiled 2014.11.21 svn.r3092 for OlexSys, GUI svn.r4949)
;
_audit_update_record
;
2014-11-28 deposited with the CCDC.
2014-12-24 downloaded from the CCDC.
;
_cell_angle_alpha 84.240(9)
_cell_angle_beta 83.995(10)
_cell_angle_gamma 72.863(9)
_cell_formula_units_Z 2
_cell_length_a 7.047(4)
_cell_length_b 8.497(5)
_cell_length_c 15.269(9)
_cell_measurement_reflns_used 1313
_cell_measurement_temperature 293(2)
_cell_measurement_theta_max 25.161
_cell_measurement_theta_min 2.515
_cell_volume 866.6(9)
_computing_cell_refinement 'Bruker XSCANS'
_computing_data_collection 'Bruker XSCANS'
_computing_data_reduction 'Bruker SHELXTL'
_computing_molecular_graphics 'Olex2 (Dolomanov et al., 2009)'
_computing_publication_material 'Olex2 (Dolomanov et al., 2009)'
_computing_structure_refinement 'XL (Sheldrick, 2008)'
_computing_structure_solution 'SHELXS-97 (Sheldrick, 1990)'
_diffrn_ambient_temperature 293(2)
_diffrn_measured_fraction_theta_full 0.989
_diffrn_measured_fraction_theta_max 0.989
_diffrn_measurement_device_type 'Bruker P4'
_diffrn_measurement_method '\w scans'
_diffrn_radiation_monochromator graphite
_diffrn_radiation_type MoK\a
_diffrn_radiation_wavelength 0.71073
_diffrn_reflns_av_R_equivalents 0.1204
_diffrn_reflns_av_unetI/netI 0.1025
_diffrn_reflns_limit_h_max 8
_diffrn_reflns_limit_h_min -8
_diffrn_reflns_limit_k_max 9
_diffrn_reflns_limit_k_min -10
_diffrn_reflns_limit_l_max 10
_diffrn_reflns_limit_l_min -18
_diffrn_reflns_number 4437
_diffrn_reflns_theta_full 24.99
_diffrn_reflns_theta_max 24.99
_diffrn_reflns_theta_min 2.52
_diffrn_source 'fine-focus sealed tube'
_exptl_absorpt_coefficient_mu 0.714
_exptl_absorpt_correction_type none
_exptl_crystal_colour 'clear light colourless'
_exptl_crystal_colour_lustre clear
_exptl_crystal_colour_modifier light
_exptl_crystal_colour_primary colourless
_exptl_crystal_density_diffrn 1.687
_exptl_crystal_density_method 'not measured'
_exptl_crystal_description octahedral
_exptl_crystal_F_000 444
_exptl_crystal_size_max 0.22
_exptl_crystal_size_mid 0.15
_exptl_crystal_size_min 0.08
_refine_diff_density_max 0.941
_refine_diff_density_min -0.670
_refine_diff_density_rms 0.155
_refine_ls_extinction_method none
_refine_ls_goodness_of_fit_ref 0.951
_refine_ls_hydrogen_treatment constr
_refine_ls_matrix_type full
_refine_ls_number_parameters 239
_refine_ls_number_reflns 3006
_refine_ls_number_restraints 0
_refine_ls_restrained_S_all 0.951
_refine_ls_R_factor_all 0.1134
_refine_ls_R_factor_gt 0.0891
_refine_ls_shift/su_max 0.000
_refine_ls_shift/su_mean 0.000
_refine_ls_structure_factor_coef Fsqd
_refine_ls_weighting_details 'calc w=1/[\s^2^(Fo^2^)+(0.1508P)^2^+0.0000P] where P=(Fo^2^+2Fc^2^)/3'
_refine_ls_weighting_scheme calc
_refine_ls_wR_factor_gt 0.2169
_refine_ls_wR_factor_ref 0.2354
_reflns_number_gt 1918
_reflns_number_total 3006
_reflns_threshold_expression >2sigma(I)
_cod_data_source_file c4ra15392h2.cif
_cod_data_source_block compound8
_cod_original_cell_volume 866.5(9)
_cod_database_code 7219196
_olex2_refinement_description
;
1. Fixed Uiso
 At 1.2 times of:
  All C(H) groups, All N(H) groups
 At 1.5 times of:
  All O(H) groups, All O(H,H) groups
2.a Free rotating group:
 O5(H5A,H5B)
2.b Aromatic/amide H refined with riding coordinates:
 N2(H2), N1(H1), C16(H16), C17(H17), C18(H18), C19(H19), C20(H20)
2.c Idealised tetrahedral OH refined as rotating group:
 O3(H3)
;
_olex2_submission_special_instructions 'No special instructions were received'

loop_
_space_group_symop_id
_space_group_symop_operation_xyz
1 'x, y, z'
2 '-x, -y, -z'

loop_
_atom_site_label
_atom_site_type_symbol
_atom_site_fract_x
_atom_site_fract_y
_atom_site_fract_z
_atom_site_U_iso_or_equiv
_atom_site_adp_type
_atom_site_occupancy
_atom_site_calc_flag
_atom_site_refinement_flags_posn
Cl1 Cl 0.2805(2) 0.41805(16) 0.37529(11) 0.0654(5) Uani 1 d .
Cl2 Cl 0.1049(3) 1.05029(18) 0.11928(9) 0.0688(5) Uani 1 d .
Cl3 Cl 0.3484(2) 0.38782(18) 0.17253(11) 0.0737(6) Uani 1 d .
Cl4 Cl 0.2704(2) 0.7055(2) 0.04445(9) 0.0676(5) Uani 1 d .
O2 O 0.1252(5) 1.0918(4) 0.3749(2) 0.0512(9) Uani 1 d .
C29 C 0.0246(8) 1.0558(6) 0.3201(3) 0.0411(12) Uani 1 d .
C1 C 0.2651(7) 0.5791(6) 0.2143(3) 0.0442(12) Uani 1 d .
C2 C 0.1165(7) 0.8897(6) 0.2811(3) 0.0380(11) Uani 1 d .
C3 C 0.2346(7) 0.5938(6) 0.3047(3) 0.0411(11) Uani 1 d .
O4 O 0.2872(6) 0.7220(5) 0.4799(2) 0.0578(10) Uani 1 d .
C6 C 0.1460(8) 0.7601(6) 0.4376(3) 0.0408(11) Uani 1 d .
C7 C 0.1662(7) 0.7473(5) 0.3382(3) 0.0351(11) Uani 1 d .
N2 N 0.3288(6) 0.2795(5) 0.6600(3) 0.0492(11) Uani 1 d .
H2 H 0.3659 0.1965 0.6278 0.059 Uiso 1 calc R
C9 C 0.1516(7) 0.8752(6) 0.1909(3) 0.0426(12) Uani 1 d .
O1 O -0.1398(6) 1.1400(4) 0.2971(3) 0.0610(11) Uani 1 d .
C11 C 0.2269(7) 0.7204(6) 0.1565(3) 0.0442(12) Uani 1 d .
C12 C 0.3023(7) 0.2698(6) 0.7508(3) 0.0441(12) Uani 1 d .
C13 C 0.2424(7) 0.4313(6) 0.7749(3) 0.0471(13) Uani 1 d .
O5 O 0.5279(6) 1.0153(5) 0.4059(3) 0.0745(13) Uani 1 d .
H5A H 0.4077 1.0624 0.3948 0.112 Uiso 1 d G
H5B H 0.5910 1.0871 0.4029 0.112 Uiso 1 d G
N1 N 0.2347(6) 0.5310(5) 0.6973(3) 0.0532(12) Uani 1 d .
H1 H 0.2007 0.6372 0.6932 0.064 Uiso 1 calc R
C16 C 0.3265(8) 0.1370(7) 0.8137(4) 0.0556(14) Uani 1 d .
H16 H 0.3661 0.0284 0.7980 0.067 Uiso 1 calc R
C17 C 0.2887(8) 0.4350(7) 0.6302(4) 0.0545(14) Uani 1 d .
H17 H 0.2968 0.4725 0.5709 0.065 Uiso 1 calc R
C18 C 0.2015(9) 0.4682(9) 0.8630(4) 0.0652(16) Uani 1 d .
H18 H 0.1586 0.5764 0.8794 0.078 Uiso 1 calc R
C19 C 0.2891(10) 0.1742(9) 0.8994(4) 0.0724(19) Uani 1 d .
H19 H 0.3046 0.0885 0.9434 0.087 Uiso 1 calc R
C20 C 0.2283(10) 0.3359(11) 0.9236(4) 0.077(2) Uani 1 d .
H20 H 0.2051 0.3546 0.9833 0.093 Uiso 1 calc R
O3 O -0.0401(5) 0.8145(5) 0.4674(2) 0.0515(9) Uani 1 d .
H3 H -0.0464 0.8254 0.5205 0.077 Uiso 1 calc GR

loop_
_atom_site_aniso_label
_atom_site_aniso_U_11
_atom_site_aniso_U_22
_atom_site_aniso_U_33
_atom_site_aniso_U_23
_atom_site_aniso_U_13
_atom_site_aniso_U_12
Cl1 0.0963(12) 0.0284(7) 0.0706(10) 0.0017(6) -0.0121(8) -0.0163(7)
Cl2 0.1134(13) 0.0508(9) 0.0364(8) 0.0074(6) -0.0058(8) -0.0183(8)
Cl3 0.0968(12) 0.0417(8) 0.0828(12) -0.0396(8) -0.0077(9) -0.0083(7)
Cl4 0.0871(11) 0.0794(11) 0.0383(8) -0.0280(7) 0.0008(7) -0.0211(8)
O2 0.065(2) 0.045(2) 0.048(2) -0.0215(17) -0.0024(17) -0.0174(17)
C29 0.058(3) 0.033(3) 0.035(3) -0.005(2) -0.005(2) -0.015(2)
C1 0.053(3) 0.030(3) 0.051(3) -0.023(2) -0.006(2) -0.007(2)
C2 0.053(3) 0.030(2) 0.032(3) -0.007(2) -0.006(2) -0.011(2)
C3 0.049(3) 0.027(2) 0.047(3) -0.006(2) -0.006(2) -0.009(2)
O4 0.064(2) 0.062(3) 0.041(2) -0.0011(18) -0.0141(18) -0.0063(19)
C6 0.051(3) 0.029(2) 0.042(3) 0.003(2) -0.005(2) -0.013(2)
C7 0.051(3) 0.029(2) 0.029(2) -0.0061(19) -0.008(2) -0.014(2)
N2 0.069(3) 0.041(2) 0.038(2) -0.0096(19) -0.003(2) -0.015(2)
C9 0.055(3) 0.040(3) 0.034(3) -0.002(2) -0.008(2) -0.013(2)
O1 0.077(3) 0.038(2) 0.062(3) -0.0127(18) -0.024(2) 0.0020(19)
C11 0.051(3) 0.050(3) 0.035(3) -0.014(2) -0.005(2) -0.016(2)
C12 0.050(3) 0.044(3) 0.039(3) -0.007(2) -0.006(2) -0.013(2)
C13 0.048(3) 0.046(3) 0.048(3) -0.010(2) -0.005(2) -0.012(2)
O5 0.072(3) 0.047(2) 0.102(4) -0.024(2) -0.008(3) -0.005(2)
N1 0.061(3) 0.032(2) 0.065(3) -0.006(2) -0.008(2) -0.009(2)
C16 0.071(4) 0.045(3) 0.052(3) 0.001(3) -0.006(3) -0.020(3)
C17 0.066(4) 0.046(3) 0.048(3) 0.005(3) -0.010(3) -0.011(3)
C18 0.066(4) 0.071(4) 0.061(4) -0.029(3) -0.005(3) -0.016(3)
C19 0.087(5) 0.092(5) 0.041(3) 0.015(4) -0.010(3) -0.035(4)
C20 0.085(5) 0.110(6) 0.041(3) -0.021(4) -0.002(3) -0.030(4)
O3 0.062(2) 0.061(2) 0.0351(19) -0.0109(18) -0.0048(16) -0.0202(18)

loop_
_atom_type_symbol
_atom_type_description
_atom_type_scat_dispersion_real
_atom_type_scat_dispersion_imag
_atom_type_scat_source
C C 0.0033 0.0016 'International Tables Vol C Tables 4.2.6.8 and 6.1.1.4'
H H 0.0000 0.0000 'International Tables Vol C Tables 4.2.6.8 and 6.1.1.4'
Cl Cl 0.1484 0.1585 'International Tables Vol C Tables 4.2.6.8 and 6.1.1.4'
N N 0.0061 0.0033 'International Tables Vol C Tables 4.2.6.8 and 6.1.1.4'
O O 0.0106 0.0060 'International Tables Vol C Tables 4.2.6.8 and 6.1.1.4'

loop_
_geom_angle_atom_site_label_1
_geom_angle_atom_site_label_2
_geom_angle_atom_site_label_3
_geom_angle
O2 C29 C2 115.6(4)
O1 C29 O2 126.5(5)
O1 C29 C2 117.9(4)
C3 C1 Cl3 120.7(4)
C3 C1 C11 119.8(4)
C11 C1 Cl3 119.5(4)
C7 C2 C29 118.9(4)
C9 C2 C29 122.1(4)
C9 C2 C7 119.0(4)
C1 C3 Cl1 119.3(4)
C7 C3 Cl1 120.0(4)
C7 C3 C1 120.7(4)
O4 C6 C7 121.8(5)
O4 C6 O3 126.7(5)
O3 C6 C7 111.5(4)
C2 C7 C6 120.3(4)
C3 C7 C2 120.1(4)
C3 C7 C6 119.6(4)
C17 N2 C12 109.3(5)
C2 C9 Cl2 119.8(4)
C2 C9 C11 121.1(4)
C11 C9 Cl2 119.1(4)
C1 C11 Cl4 120.6(4)
C1 C11 C9 119.2(4)
C9 C11 Cl4 120.2(4)
N2 C12 C13 106.1(4)
N2 C12 C16 132.5(5)
C13 C12 C16 121.4(5)
C12 C13 C18 121.8(5)
N1 C13 C12 106.4(5)
N1 C13 C18 131.8(5)
C17 N1 C13 108.4(4)
C19 C16 C12 116.4(6)
N2 C17 N1 109.8(5)
C20 C18 C13 115.8(6)
C16 C19 C20 122.3(6)
C18 C20 C19 122.4(6)

loop_
_geom_bond_atom_site_label_1
_geom_bond_atom_site_label_2
_geom_bond_distance
Cl1 C3 1.721(5)
Cl2 C9 1.726(5)
Cl3 C1 1.721(5)
Cl4 C11 1.718(5)
O2 C29 1.265(6)
C29 C2 1.521(6)
C29 O1 1.234(6)
C1 C3 1.387(7)
C1 C11 1.392(7)
C2 C7 1.396(6)
C2 C9 1.386(7)
C3 C7 1.381(6)
O4 C6 1.189(6)
C6 C7 1.522(6)
C6 O3 1.304(6)
N2 C12 1.377(6)
N2 C17 1.312(6)
C9 C11 1.398(7)
C12 C13 1.387(7)
C12 C16 1.389(7)
C13 N1 1.381(7)
C13 C18 1.393(8)
N1 C17 1.329(7)
C16 C19 1.357(8)
C18 C20 1.363(9)
C19 C20 1.389(9)
